data_7038252
loop_
_publ_author_name
'Ai, Pengfei'
'Danopoulos, Andreas A.'
'Braunstein, Pierre'

_publ_section_title
;
 Transition metal (Rh and Fe) complexes and main-group (Se and B) adducts
 with N,N'-diphosphanyl NHC ligands: a study of stereoelectronic
 properties.
;
_journal_issue 11
_journal_name_full 'Dalton transactions (Cambridge, England : 2003)'
_journal_page_first 4771
_journal_page_last 4779
_journal_paper_doi 10.1039/c6dt00318d
_journal_volume 45
_journal_year 2016
_chemical_formula_moiety 'C19 H38 N2 P2 Se'
_chemical_formula_sum 'C19 H38 N2 P2 Se'
_chemical_formula_weight 435.41
_chemical_name_systematic
;
 ?
;
_space_group_crystal_system orthorhombic
_space_group_IT_number 36
_space_group_name_Hall 'C 2c -2'
_space_group_name_H-M_alt 'C m c 21'
_symmetry_space_group_name_Hall 'C 2c -2'
_symmetry_space_group_name_H-M 'C m c 21'
_atom_sites_solution_hydrogens geom
_audit_creation_method SHELXL-2013
_audit_update_record
;
2016-01-22 deposited with the CCDC.
2016-02-03 downloaded from the CCDC.
;
_cell_angle_alpha 90
_cell_angle_beta 90
_cell_angle_gamma 90
_cell_formula_units_Z 4
_cell_length_a 14.2413(17)
_cell_length_b 9.0598(11)
_cell_length_c 17.831(2)
_cell_measurement_reflns_used 1855
_cell_measurement_temperature 173(2)
_cell_measurement_theta_max 27.93
_cell_measurement_theta_min 2.66
_cell_volume 2300.6(5)
_computing_cell_refinement 'Bruker SAINT'
_computing_data_collection 'Bruker APEX2'
_computing_data_reduction 'Bruker SAINT'
_computing_molecular_graphics 'Bruker SHELXTL'
_computing_publication_material 'Bruker SHELXTL'
_computing_structure_refinement 'SHELXL-2013 (Sheldrick, 2013)'
_computing_structure_solution 'SHELXS-2013 (Sheldrick, 2013)'
_diffrn_ambient_temperature 173(2)
_diffrn_measured_fraction_theta_full 1.000
_diffrn_measured_fraction_theta_max 0.999
_diffrn_measurement_device_type 'Bruker APEX-II CCD'
_diffrn_measurement_method '\f and \w scans'
_diffrn_radiation_monochromator triumph
_diffrn_radiation_type MoK\a
_diffrn_radiation_wavelength 0.71073
_diffrn_reflns_av_R_equivalents 0.0407
_diffrn_reflns_av_unetI/netI 0.0494
_diffrn_reflns_Laue_measured_fraction_full 1.000
_diffrn_reflns_Laue_measured_fraction_max 0.999
_diffrn_reflns_limit_h_max 18
_diffrn_reflns_limit_h_min -9
_diffrn_reflns_limit_k_max 11
_diffrn_reflns_limit_k_min -4
_diffrn_reflns_limit_l_max 23
_diffrn_reflns_limit_l_min -15
_diffrn_reflns_number 5810
_diffrn_reflns_point_group_measured_fraction_full 0.812
_diffrn_reflns_point_group_measured_fraction_max 0.771
_diffrn_reflns_theta_full 25.242
_diffrn_reflns_theta_max 27.996
_diffrn_reflns_theta_min 2.284
_diffrn_source 'sealed tube'
_exptl_absorpt_coefficient_mu 1.775
_exptl_absorpt_correction_T_max 0.7456
_exptl_absorpt_correction_T_min 0.6223
_exptl_absorpt_correction_type multi-scan
_exptl_absorpt_process_details sadabs
_exptl_crystal_colour colourless
_exptl_crystal_density_diffrn 1.257
_exptl_crystal_description plate
_exptl_crystal_F_000 920
_exptl_crystal_recrystallization_method 'Re-crystallisation from solvent: '
_exptl_crystal_size_max 0.160
_exptl_crystal_size_mid 0.100
_exptl_crystal_size_min 0.040
_refine_diff_density_max 0.819
_refine_diff_density_min -0.987
_refine_diff_density_rms 0.093
_refine_ls_abs_structure_details
;
 Flack x determined using 567 quotients [(I+)-(I-)]/[(I+)+(I-)]
 (Parsons and Flack (2004), Acta Cryst. A60, s61).
;
_refine_ls_abs_structure_Flack 0.425(9)
_refine_ls_extinction_method none
_refine_ls_goodness_of_fit_ref 1.030
_refine_ls_hydrogen_treatment constr
_refine_ls_matrix_type full
_refine_ls_number_parameters 127
_refine_ls_number_reflns 2220
_refine_ls_number_restraints 1
_refine_ls_restrained_S_all 1.029
_refine_ls_R_factor_all 0.0707
_refine_ls_R_factor_gt 0.0499
_refine_ls_shift/su_max 0.000
_refine_ls_shift/su_mean 0.000
_refine_ls_structure_factor_coef Fsqd
_refine_ls_weighting_details 'w=1/[\s^2^(Fo^2^)+(0.0677P)^2^+4.2459P] where P=(Fo^2^+2Fc^2^)/3'
_refine_ls_weighting_scheme calc
_refine_ls_wR_factor_gt 0.1166
_refine_ls_wR_factor_ref 0.1285
_reflns_Friedel_coverage 0.495
_reflns_Friedel_fraction_full 0.610
_reflns_Friedel_fraction_max 0.528
_reflns_number_gt 1792
_reflns_number_total 2220
_reflns_threshold_expression 'I > 2\s(I)'
_cod_data_source_file c6dt00318d2.cif
_cod_data_source_block pbpa141006
_cod_depositor_comments 'Adding full bibliography for 7038248--7038253.cif.'
_cod_database_code 7038252
_shelx_space_group_comment
;
The symmetry employed for this shelxl refinement is uniquely defined
by the following loop, which should always be used as a source of
symmetry information in preference to the above space-group names.
They are only intended as comments.
;
_shelx_estimated_absorpt_t_min 0.764
_shelx_estimated_absorpt_t_max 0.932
_shelxl_version_number 2013-4

loop_
_space_group_symop_operation_xyz
'x, y, z'
'-x, -y, z+1/2'
'-x, y, z'
'x, -y, z+1/2'
'x+1/2, y+1/2, z'
'-x+1/2, -y+1/2, z+1/2'
'-x+1/2, y+1/2, z'
'x+1/2, -y+1/2, z+1/2'

loop_
_atom_site_label
_atom_site_type_symbol
_atom_site_fract_x
_atom_site_fract_y
_atom_site_fract_z
_atom_site_U_iso_or_equiv
_atom_site_adp_type
_atom_site_occupancy
_atom_site_site_symmetry_order
_atom_site_calc_flag
_atom_site_refinement_flags_posn
_atom_site_refinement_flags_adp
_atom_site_refinement_flags_occupancy
C1 C 1.0000 0.1572(8) 0.3312(5) 0.0255(17) Uani 1 2 d S T P
C2 C 1.0000 0.2601(9) 0.4446(5) 0.040(2) Uani 1 2 d S T P
H2 H 1.0000 0.2712 0.4976 0.048 Uiso 1 2 calc R U P
C3 C 1.0000 0.3698(9) 0.3952(6) 0.039(2) Uani 1 2 d S T P
H3 H 1.0000 0.4722 0.4065 0.047 Uiso 1 2 calc R U P
C4 C 1.1100(4) -0.0544(7) 0.4999(4) 0.0336(14) Uani 1 1 d . . .
C5 C 1.1189(6) -0.2114(9) 0.5312(6) 0.072(3) Uani 1 1 d . . .
H5A H 1.1818 -0.2251 0.5524 0.108 Uiso 1 1 calc R U .
H5B H 1.1087 -0.2830 0.4908 0.108 Uiso 1 1 calc R U .
H5C H 1.0717 -0.2264 0.5706 0.108 Uiso 1 1 calc R U .
C6 C 1.1228(6) 0.0566(10) 0.5624(5) 0.059(2) Uani 1 1 d . . .
H6A H 1.1828 0.0386 0.5876 0.088 Uiso 1 1 calc R U .
H6B H 1.0714 0.0466 0.5985 0.088 Uiso 1 1 calc R U .
H6C H 1.1225 0.1566 0.5414 0.088 Uiso 1 1 calc R U .
C7 C 1.1882(5) -0.0325(10) 0.4423(6) 0.057(2) Uani 1 1 d . . .
H7A H 1.1815 0.0646 0.4187 0.086 Uiso 1 1 calc R U .
H7B H 1.1840 -0.1095 0.4038 0.086 Uiso 1 1 calc R U .
H7C H 1.2493 -0.0386 0.4673 0.086 Uiso 1 1 calc R U .
C8 C 0.8903(4) 0.5109(6) 0.2421(4) 0.0308(15) Uani 1 1 d . . .
C9 C 0.8112(4) 0.3962(7) 0.2466(6) 0.0497(19) Uani 1 1 d . . .
H9A H 0.8140 0.3455 0.2951 0.074 Uiso 1 1 calc R U .
H9B H 0.8188 0.3241 0.2061 0.074 Uiso 1 1 calc R U .
H9C H 0.7504 0.4458 0.2414 0.074 Uiso 1 1 calc R U .
C10 C 0.8776(5) 0.6211(8) 0.3061(5) 0.052(2) Uani 1 1 d . . .
H10A H 0.8157 0.6678 0.3020 0.078 Uiso 1 1 calc R U .
H10B H 0.9266 0.6968 0.3031 0.078 Uiso 1 1 calc R U .
H10C H 0.8823 0.5693 0.3542 0.078 Uiso 1 1 calc R U .
C11 C 0.8811(6) 0.5923(10) 0.1669(6) 0.063(3) Uani 1 1 d . . .
H11A H 0.8170 0.6301 0.1615 0.094 Uiso 1 1 calc R U .
H11B H 0.8949 0.5240 0.1258 0.094 Uiso 1 1 calc R U .
H11C H 0.9256 0.6748 0.1655 0.094 Uiso 1 1 calc R U .
N1 N 1.0000 0.1250(7) 0.4059(4) 0.0285(16) Uani 1 2 d S T P
N2 N 1.0000 0.3077(6) 0.3234(4) 0.0257(15) Uani 1 2 d S T P
P1 P 1.0000 -0.0565(2) 0.44110(12) 0.0257(5) Uani 1 2 d S T P
P2 P 1.0000 0.39675(19) 0.23475(11) 0.0223(5) Uani 1 2 d S T P
Se1 Se 1.0000 0.02342(9) 0.25369(7) 0.0754(6) Uani 1 2 d S T P

loop_
_atom_site_aniso_label
_atom_site_aniso_U_11
_atom_site_aniso_U_22
_atom_site_aniso_U_33
_atom_site_aniso_U_23
_atom_site_aniso_U_13
_atom_site_aniso_U_12
C1 0.044(5) 0.017(3) 0.016(4) -0.002(3) 0.000 0.000
C2 0.076(7) 0.029(4) 0.016(5) -0.005(4) 0.000 0.000
C3 0.065(7) 0.021(4) 0.032(6) -0.004(4) 0.000 0.000
C4 0.035(4) 0.036(3) 0.030(4) 0.004(3) -0.001(3) 0.002(2)
C5 0.058(6) 0.061(5) 0.098(9) 0.035(5) -0.028(5) 0.007(4)
C6 0.040(4) 0.087(6) 0.050(6) -0.019(5) -0.005(4) -0.001(4)
C7 0.035(4) 0.087(6) 0.048(6) -0.007(5) 0.005(4) -0.001(4)
C8 0.026(3) 0.032(2) 0.034(5) 0.001(3) -0.002(3) 0.003(2)
C9 0.028(3) 0.050(3) 0.071(6) -0.004(5) 0.002(4) -0.010(3)
C10 0.035(4) 0.048(4) 0.073(6) -0.021(4) -0.004(4) 0.013(3)
C11 0.048(5) 0.073(5) 0.067(7) 0.033(5) -0.005(5) 0.026(4)
N1 0.046(4) 0.017(3) 0.023(4) 0.000(3) 0.000 0.000
N2 0.040(4) 0.019(3) 0.017(4) 0.003(3) 0.000 0.000
P1 0.0364(13) 0.0205(9) 0.0201(12) 0.0026(8) 0.000 0.000
P2 0.0269(11) 0.0190(8) 0.0212(12) 0.0025(7) 0.000 0.000
Se1 0.1852(15) 0.0218(4) 0.0193(5) -0.0026(5) 0.000 0.000

loop_
_atom_type_symbol
_atom_type_description
_atom_type_scat_dispersion_real
_atom_type_scat_dispersion_imag
_atom_type_scat_source
C C 0.0033 0.0016 'International Tables Vol C Tables 4.2.6.8 and 6.1.1.4'
H H 0.0000 0.0000 'International Tables Vol C Tables 4.2.6.8 and 6.1.1.4'
N N 0.0061 0.0033 'International Tables Vol C Tables 4.2.6.8 and 6.1.1.4'
P P 0.1023 0.0942 'International Tables Vol C Tables 4.2.6.8 and 6.1.1.4'
Se Se -0.0929 2.2259 'International Tables Vol C Tables 4.2.6.8 and 6.1.1.4'

loop_
_geom_angle_atom_site_label_1
_geom_angle_atom_site_label_2
_geom_angle_atom_site_label_3
_geom_angle
_geom_angle_site_symmetry_1
_geom_angle_site_symmetry_3
N1 C1 N2 108.2(6) . .
N1 C1 Se1 126.4(5) . .
N2 C1 Se1 125.4(6) . .
C3 C2 N1 109.0(8) . .
C3 C2 H2 125.5 . .
N1 C2 H2 125.5 . .
C2 C3 N2 107.9(8) . .
C2 C3 H3 126.1 . .
N2 C3 H3 126.1 . .
C6 C4 C7 108.7(6) . .
C6 C4 C5 109.8(7) . .
C7 C4 C5 107.8(6) . .
C6 C4 P1 121.1(5) . .
C7 C4 P1 103.5(5) . .
C5 C4 P1 105.2(5) . .
C4 C5 H5A 109.5 . .
C4 C5 H5B 109.5 . .
H5A C5 H5B 109.5 . .
C4 C5 H5C 109.5 . .
H5A C5 H5C 109.5 . .
H5B C5 H5C 109.5 . .
C4 C6 H6A 109.5 . .
C4 C6 H6B 109.5 . .
H6A C6 H6B 109.5 . .
C4 C6 H6C 109.5 . .
H6A C6 H6C 109.5 . .
H6B C6 H6C 109.5 . .
C4 C7 H7A 109.5 . .
C4 C7 H7B 109.5 . .
H7A C7 H7B 109.5 . .
C4 C7 H7C 109.5 . .
H7A C7 H7C 109.5 . .
H7B C7 H7C 109.5 . .
C10 C8 C9 108.5(6) . .
C10 C8 C11 109.2(6) . .
C9 C8 C11 107.9(7) . .
C10 C8 P2 120.7(5) . .
C9 C8 P2 104.0(4) . .
C11 C8 P2 105.9(5) . .
C8 C9 H9A 109.5 . .
C8 C9 H9B 109.5 . .
H9A C9 H9B 109.5 . .
C8 C9 H9C 109.5 . .
H9A C9 H9C 109.5 . .
H9B C9 H9C 109.5 . .
C8 C10 H10A 109.5 . .
C8 C10 H10B 109.5 . .
H10A C10 H10B 109.5 . .
C8 C10 H10C 109.5 . .
H10A C10 H10C 109.5 . .
H10B C10 H10C 109.5 . .
C8 C11 H11A 109.5 . .
C8 C11 H11B 109.5 . .
H11A C11 H11B 109.5 . .
C8 C11 H11C 109.5 . .
H11A C11 H11C 109.5 . .
H11B C11 H11C 109.5 . .
C1 N1 C2 107.1(6) . .
C1 N1 P1 123.2(5) . .
C2 N1 P1 129.7(6) . .
C1 N2 C3 107.9(7) . .
C1 N2 P2 122.9(6) . .
C3 N2 P2 129.2(6) . .
N1 P1 C4 100.9(2) . .
N1 P1 C4 100.9(2) . 3_755
C4 P1 C4 112.4(4) . 3_755
N2 P2 C8 100.8(3) . 3_755
N2 P2 C8 100.8(3) . .
C8 P2 C8 112.6(3) 3_755 .

loop_
_geom_bond_atom_site_label_1
_geom_bond_atom_site_label_2
_geom_bond_distance
_geom_bond_site_symmetry_2
C1 N1 1.364(11) .
C1 N2 1.370(9) .
C1 Se1 1.839(8) .
C2 C3 1.329(13) .
C2 N1 1.405(10) .
C2 H2 0.9500 .
C3 N2 1.398(12) .
C3 H3 0.9500 .
C4 C6 1.512(11) .
C4 C7 1.528(11) .
C4 C5 1.533(9) .
C4 P1 1.885(7) .
C5 H5A 0.9800 .
C5 H5B 0.9800 .
C5 H5C 0.9800 .
C6 H6A 0.9800 .
C6 H6B 0.9800 .
C6 H6C 0.9800 .
C7 H7A 0.9800 .
C7 H7B 0.9800 .
C7 H7C 0.9800 .
C8 C10 1.526(10) .
C8 C9 1.534(8) .
C8 C11 1.536(11) .
C8 P2 1.878(5) .
C9 H9A 0.9800 .
C9 H9B 0.9800 .
C9 H9C 0.9800 .
C10 H10A 0.9800 .
C10 H10B 0.9800 .
C10 H10C 0.9800 .
C11 H11A 0.9800 .
C11 H11B 0.9800 .
C11 H11C 0.9800 .
N1 P1 1.760(7) .
N2 P2 1.775(7) .
P1 C4 1.885(7) 3_755
P2 C8 1.878(5) 3_755

loop_
_geom_torsion_atom_site_label_1
_geom_torsion_atom_site_label_2
_geom_torsion_atom_site_label_3
_geom_torsion_atom_site_label_4
_geom_torsion
_geom_torsion_site_symmetry_4
N1 C2 C3 N2 0.000(2) .
N2 C1 N1 C2 0.000(2) .
Se1 C1 N1 C2 180.000(2) .
N2 C1 N1 P1 180.000(1) .
Se1 C1 N1 P1 0.000(1) .
C3 C2 N1 C1 0.000(2) .
C3 C2 N1 P1 180.000(2) .
N1 C1 N2 C3 0.000(2) .
Se1 C1 N2 C3 180.000(2) .
N1 C1 N2 P2 180.000(1) .
Se1 C1 N2 P2 0.000(1) .
C2 C3 N2 C1 0.000(2) .
C2 C3 N2 P2 180.000(2) .
C1 N1 P1 C4 122.2(2) .
C2 N1 P1 C4 -57.8(2) .
C1 N1 P1 C4 -122.2(2) 3_755
C2 N1 P1 C4 57.8(2) 3_755
C6 C4 P1 N1 57.1(7) .
C7 C4 P1 N1 -64.9(5) .
C5 C4 P1 N1 -177.9(6) .
C6 C4 P1 C4 -49.5(7) 3_755
C7 C4 P1 C4 -171.6(3) 3_755
C5 C4 P1 C4 75.4(7) 3_755
C1 N2 P2 C8 -122.13(19) 3_755
C3 N2 P2 C8 57.87(19) 3_755
C1 N2 P2 C8 122.13(19) .
C3 N2 P2 C8 -57.87(19) .
C10 C8 P2 N2 56.7(6) .
C9 C8 P2 N2 -65.2(6) .
C11 C8 P2 N2 -178.9(5) .
C10 C8 P2 C8 -50.0(8) 3_755
C9 C8 P2 C8 -171.9(4) 3_755
C11 C8 P2 C8 74.5(7) 3_755
